data_4345495
loop_
_publ_author_name
'Cesari, Cristiana'
'Ciabatti, Iacopo'
'Femoni, Cristina'
'Iapalucci, Maria Carmela'
'Mancini, Federica'
'Zacchini, Stefano'

_publ_section_title
;
 Heteroleptic Chini-Type Platinum Clusters: Synthesis and Characterization
 of Bis-Phospine Derivatives of [Pt3n(CO)6n](2-) (n = 2-4).
;
_journal_issue 3
_journal_name_full 'Inorganic chemistry'
_journal_page_first 1655
_journal_page_last 1668
_journal_paper_doi 10.1021/acs.inorgchem.6b02750
_journal_volume 56
_journal_year 2017
_chemical_formula_sum 'C53 H50 Cl2 P4 Pt'
_chemical_formula_weight 1076.80
_chemical_name_systematic
; 
 ? 
;
_space_group_IT_number 14
_symmetry_cell_setting monoclinic
_symmetry_space_group_name_Hall '-P 2yn'
_symmetry_space_group_name_H-M 'P 1 21/n 1'
_atom_sites_solution_hydrogens geom
_atom_sites_solution_primary direct
_atom_sites_solution_secondary difmap
_audit_creation_method SHELXL-97
_cell_angle_alpha 90.00
_cell_angle_beta 90.396(2)
_cell_angle_gamma 90.00
_cell_formula_units_Z 4
_cell_length_a 9.9225(4)
_cell_length_b 20.8279(9)
_cell_length_c 22.0699(9)
_cell_measurement_reflns_used 9753
_cell_measurement_temperature 100(2)
_cell_measurement_theta_max 28.9975
_cell_measurement_theta_min 2.1625
_cell_volume 4561.0(3)
_computing_cell_refinement 'APEX2 (Bruker AXS, 2006)'
_computing_data_collection 'APEX2 (Bruker AXS, 2006)'
_computing_data_reduction 'SAINT (Bruker AXS, 2004)'
_computing_molecular_graphics 'SCHAKAL99 (Keller, 1999)'
_computing_publication_material 'XCIF (Bruker AXS, 2001)'
_computing_structure_refinement 'SHELXL-97 (Sheldrick, 1997)'
_computing_structure_solution 'SHELXS-97 (Sheldrick, 1990)'
_diffrn_ambient_temperature 100(2)
_diffrn_measured_fraction_theta_full 0.998
_diffrn_measured_fraction_theta_max 0.998
_diffrn_measurement_device_type 'CCD area detector'
_diffrn_measurement_method 'phi and omega scans'
_diffrn_radiation_monochromator graphite
_diffrn_radiation_source 'fine-focus sealed tube'
_diffrn_radiation_type MoK\a
_diffrn_radiation_wavelength 0.71073
_diffrn_reflns_av_R_equivalents 0.0669
_diffrn_reflns_av_unetI/netI 0.0403
_diffrn_reflns_limit_h_max 13
_diffrn_reflns_limit_h_min -12
_diffrn_reflns_limit_k_max 27
_diffrn_reflns_limit_k_min -27
_diffrn_reflns_limit_l_max 29
_diffrn_reflns_limit_l_min -29
_diffrn_reflns_number 80477
_diffrn_reflns_theta_full 28.00
_diffrn_reflns_theta_max 28.00
_diffrn_reflns_theta_min 1.85
_exptl_absorpt_coefficient_mu 3.371
_exptl_absorpt_correction_T_max 0.6684
_exptl_absorpt_correction_T_min 0.5242
_exptl_absorpt_correction_type empirical
_exptl_absorpt_process_details
;
 Data were corrected for Lorentz polarization and absorption
 effects (empirical absorption corrections SADABS).
 R(int) = 0.1594 (selected reflections only, before parameter refinement)
 R(int) = 0.0768 (selected reflections only, after parameter refinement)
;
_exptl_crystal_colour yellow
_exptl_crystal_density_diffrn 1.568
_exptl_crystal_density_method 'not measured'
_exptl_crystal_description prism
_exptl_crystal_F_000 2160
_exptl_crystal_size_max 0.22
_exptl_crystal_size_mid 0.15
_exptl_crystal_size_min 0.13
_refine_diff_density_max 1.368
_refine_diff_density_min -1.754
_refine_diff_density_rms 0.128
_refine_ls_extinction_method none
_refine_ls_goodness_of_fit_ref 1.018
_refine_ls_hydrogen_treatment constr
_refine_ls_matrix_type full
_refine_ls_number_parameters 541
_refine_ls_number_reflns 10975
_refine_ls_number_restraints 0
_refine_ls_restrained_S_all 1.018
_refine_ls_R_factor_all 0.0342
_refine_ls_R_factor_gt 0.0280
_refine_ls_shift/su_max 0.006
_refine_ls_shift/su_mean 0.000
_refine_ls_structure_factor_coef Fsqd
_refine_ls_weighting_details 'calc w=1/[\s^2^(Fo^2^)+(0.0357P)^2^+4.6326P] where P=(Fo^2^+2Fc^2^)/3'
_refine_ls_weighting_scheme calc
_refine_ls_wR_factor_gt 0.0689
_refine_ls_wR_factor_ref 0.0726
_reflns_number_gt 9720
_reflns_number_total 10975
_reflns_threshold_expression >2sigma(I)
_cod_data_source_file ic6b02750_si_002.cif
_cod_data_source_block Pt(dppe)2
_cod_original_sg_symbol_H-M P2(1)/n
_cod_database_code 4345495

loop_
_symmetry_equiv_pos_as_xyz
'x, y, z'
'-x+1/2, y+1/2, -z+1/2'
'-x, -y, -z'
'x-1/2, -y-1/2, z-1/2'

loop_
_atom_site_label
_atom_site_type_symbol
_atom_site_fract_x
_atom_site_fract_y
_atom_site_fract_z
_atom_site_U_iso_or_equiv
_atom_site_adp_type
_atom_site_occupancy
_atom_site_symmetry_multiplicity
_atom_site_calc_flag
_atom_site_refinement_flags
Pt1 Pt 0.641977(9) 0.206825(5) 0.758497(4) 0.00914(4) Uani 1 1 d .
P1 P 0.84066(7) 0.19899(3) 0.81092(3) 0.01109(13) Uani 1 1 d .
C101 C 0.9318(3) 0.27282(14) 0.83205(13) 0.0137(5) Uani 1 1 d .
C102 C 0.9184(3) 0.32610(14) 0.79406(15) 0.0215(6) Uani 1 1 d .
H102 H 0.8653 0.3229 0.7582 0.026 Uiso 1 1 calc R
C103 C 0.9820(3) 0.38397(16) 0.80816(17) 0.0286(7) Uani 1 1 d .
H103 H 0.9737 0.4195 0.7814 0.034 Uiso 1 1 calc R
C104 C 1.0572(3) 0.38975(15) 0.86093(16) 0.0251(7) Uani 1 1 d .
H104 H 1.0983 0.4295 0.8712 0.030 Uiso 1 1 calc R
C105 C 1.0721(3) 0.33733(16) 0.89855(15) 0.0239(7) Uani 1 1 d .
H105 H 1.1243 0.3411 0.9346 0.029 Uiso 1 1 calc R
C106 C 1.0117(3) 0.27908(15) 0.88437(14) 0.0186(6) Uani 1 1 d .
H106 H 1.0246 0.2432 0.9103 0.022 Uiso 1 1 calc R
C107 C 0.8515(3) 0.15071(13) 0.88020(12) 0.0137(5) Uani 1 1 d .
C108 C 0.7356(3) 0.14512(14) 0.91537(13) 0.0158(5) Uani 1 1 d .
H108 H 0.6550 0.1659 0.9027 0.019 Uiso 1 1 calc R
C109 C 0.7366(3) 0.10958(14) 0.96877(14) 0.0211(6) Uani 1 1 d .
H109 H 0.6571 0.1064 0.9923 0.025 Uiso 1 1 calc R
C110 C 0.8534(3) 0.07883(15) 0.98754(14) 0.0233(7) Uani 1 1 d .
H110 H 0.8544 0.0548 1.0241 0.028 Uiso 1 1 calc R
C111 C 0.9687(3) 0.08326(15) 0.95278(14) 0.0222(6) Uani 1 1 d .
H111 H 1.0485 0.0617 0.9653 0.027 Uiso 1 1 calc R
C112 C 0.9679(3) 0.11900(14) 0.89984(14) 0.0192(6) Uani 1 1 d .
H112 H 1.0478 0.1220 0.8765 0.023 Uiso 1 1 calc R
C113 C 0.9633(3) 0.15971(14) 0.76011(13) 0.0150(5) Uani 1 1 d .
H11A H 1.0562 0.1694 0.7740 0.018 Uiso 1 1 calc R
H11B H 0.9507 0.1126 0.7614 0.018 Uiso 1 1 calc R
P2 P 0.76258(7) 0.18696(3) 0.67245(3) 0.01150(13) Uani 1 1 d .
C201 C 0.7698(3) 0.24460(14) 0.60999(12) 0.0145(5) Uani 1 1 d .
C202 C 0.6971(3) 0.30140(13) 0.61469(14) 0.0164(6) Uani 1 1 d .
H202 H 0.6470 0.3098 0.6503 0.020 Uiso 1 1 calc R
C203 C 0.6970(3) 0.34623(15) 0.56768(14) 0.0219(6) Uani 1 1 d .
H203 H 0.6467 0.3848 0.5713 0.026 Uiso 1 1 calc R
C204 C 0.7702(3) 0.33439(16) 0.51593(15) 0.0257(7) Uani 1 1 d .
H204 H 0.7686 0.3644 0.4836 0.031 Uiso 1 1 calc R
C205 C 0.8461(4) 0.27861(18) 0.51108(15) 0.0280(7) Uani 1 1 d .
H205 H 0.8980 0.2709 0.4758 0.034 Uiso 1 1 calc R
C206 C 0.8459(3) 0.23410(16) 0.55789(14) 0.0224(6) Uani 1 1 d .
H206 H 0.8981 0.1961 0.5545 0.027 Uiso 1 1 calc R
C207 C 0.7405(3) 0.11153(13) 0.63024(13) 0.0145(5) Uani 1 1 d .
C208 C 0.6617(3) 0.10899(15) 0.57755(14) 0.0199(6) Uani 1 1 d .
H208 H 0.6225 0.1472 0.5619 0.024 Uiso 1 1 calc R
C209 C 0.6400(3) 0.05058(16) 0.54779(15) 0.0250(7) Uani 1 1 d .
H209 H 0.5862 0.0495 0.5120 0.030 Uiso 1 1 calc R
C210 C 0.6959(3) -0.00553(15) 0.56975(16) 0.0251(7) Uani 1 1 d .
H210 H 0.6809 -0.0450 0.5493 0.030 Uiso 1 1 calc R
C211 C 0.7739(3) -0.00368(15) 0.62196(16) 0.0273(7) Uani 1 1 d .
H211 H 0.8130 -0.0421 0.6373 0.033 Uiso 1 1 calc R
C212 C 0.7952(3) 0.05420(15) 0.65207(14) 0.0211(6) Uani 1 1 d .
H212 H 0.8479 0.0547 0.6882 0.025 Uiso 1 1 calc R
C213 C 0.9436(3) 0.18363(14) 0.69528(13) 0.0146(5) Uani 1 1 d .
H21A H 0.9923 0.1548 0.6673 0.017 Uiso 1 1 calc R
H21B H 0.9833 0.2270 0.6916 0.017 Uiso 1 1 calc R
P3 P 0.49725(7) 0.28896(3) 0.78220(3) 0.01030(13) Uani 1 1 d .
C301 C 0.5098(3) 0.32888(13) 0.85684(12) 0.0127(5) Uani 1 1 d .
C302 C 0.6134(3) 0.31368(14) 0.89737(13) 0.0164(6) Uani 1 1 d .
H302 H 0.6810 0.2839 0.8858 0.020 Uiso 1 1 calc R
C303 C 0.6189(3) 0.34165(15) 0.95472(14) 0.0207(6) Uani 1 1 d .
H303 H 0.6899 0.3310 0.9819 0.025 Uiso 1 1 calc R
C304 C 0.5202(3) 0.38523(14) 0.97205(13) 0.0202(6) Uani 1 1 d .
H304 H 0.5235 0.4043 1.0111 0.024 Uiso 1 1 calc R
C305 C 0.4170(3) 0.40074(14) 0.93208(14) 0.0189(6) Uani 1 1 d .
H305 H 0.3491 0.4302 0.9440 0.023 Uiso 1 1 calc R
C306 C 0.4120(3) 0.37351(14) 0.87474(13) 0.0160(6) Uani 1 1 d .
H306 H 0.3418 0.3852 0.8474 0.019 Uiso 1 1 calc R
C307 C 0.4583(3) 0.35985(13) 0.73610(12) 0.0130(5) Uani 1 1 d .
C308 C 0.5615(3) 0.40372(14) 0.72409(14) 0.0181(6) Uani 1 1 d .
H308 H 0.6481 0.3973 0.7417 0.022 Uiso 1 1 calc R
C309 C 0.5394(3) 0.45674(14) 0.68667(14) 0.0220(6) Uani 1 1 d .
H309 H 0.6105 0.4861 0.6790 0.026 Uiso 1 1 calc R
C310 C 0.4130(3) 0.46641(14) 0.66068(14) 0.0216(6) Uani 1 1 d .
H310 H 0.3982 0.5018 0.6343 0.026 Uiso 1 1 calc R
C311 C 0.3091(3) 0.42457(14) 0.67333(14) 0.0210(6) Uani 1 1 d .
H311 H 0.2221 0.4318 0.6563 0.025 Uiso 1 1 calc R
C312 C 0.3311(3) 0.37191(14) 0.71086(13) 0.0179(6) Uani 1 1 d .
H312 H 0.2586 0.3437 0.7195 0.021 Uiso 1 1 calc R
C313 C 0.3285(3) 0.25134(13) 0.78913(12) 0.0124(5) Uani 1 1 d .
H31A H 0.2676 0.2800 0.8120 0.015 Uiso 1 1 calc R
H31B H 0.2889 0.2441 0.7484 0.015 Uiso 1 1 calc R
P4 P 0.47061(7) 0.13825(3) 0.78168(3) 0.01039(13) Uani 1 1 d .
C401 C 0.4896(3) 0.06857(13) 0.83150(12) 0.0128(5) Uani 1 1 d .
C402 C 0.5792(3) 0.01991(14) 0.81474(14) 0.0191(6) Uani 1 1 d .
H402 H 0.6285 0.0239 0.7782 0.023 Uiso 1 1 calc R
C403 C 0.5971(3) -0.03406(16) 0.85079(15) 0.0240(7) Uani 1 1 d .
H403 H 0.6572 -0.0670 0.8384 0.029 Uiso 1 1 calc R
C404 C 0.5275(3) -0.04015(15) 0.90496(15) 0.0218(6) Uani 1 1 d .
H404 H 0.5399 -0.0771 0.9296 0.026 Uiso 1 1 calc R
C405 C 0.4404(3) 0.00764(15) 0.92263(13) 0.0187(6) Uani 1 1 d .
H405 H 0.3941 0.0041 0.9600 0.022 Uiso 1 1 calc R
C406 C 0.4198(3) 0.06127(14) 0.88569(13) 0.0169(6) Uani 1 1 d .
H406 H 0.3573 0.0933 0.8977 0.020 Uiso 1 1 calc R
C407 C 0.3642(3) 0.10319(13) 0.72157(13) 0.0130(5) Uani 1 1 d .
C408 C 0.3793(3) 0.12309(15) 0.66207(13) 0.0194(6) Uani 1 1 d .
H408 H 0.4473 0.1534 0.6523 0.023 Uiso 1 1 calc R
C409 C 0.2957(3) 0.09911(16) 0.61643(14) 0.0246(7) Uani 1 1 d .
H409 H 0.3069 0.1132 0.5758 0.030 Uiso 1 1 calc R
C410 C 0.1961(3) 0.05471(15) 0.63010(14) 0.0215(6) Uani 1 1 d .
H410 H 0.1384 0.0387 0.5991 0.026 Uiso 1 1 calc R
C411 C 0.1813(3) 0.03385(14) 0.68936(14) 0.0190(6) Uani 1 1 d .
H411 H 0.1141 0.0031 0.6990 0.023 Uiso 1 1 calc R
C412 C 0.2647(3) 0.05800(14) 0.73457(13) 0.0169(6) Uani 1 1 d .
H412 H 0.2540 0.0435 0.7751 0.020 Uiso 1 1 calc R
C413 C 0.3443(3) 0.18724(13) 0.82237(13) 0.0134(5) Uani 1 1 d .
H41A H 0.2569 0.1644 0.8234 0.016 Uiso 1 1 calc R
H41B H 0.3746 0.1948 0.8646 0.016 Uiso 1 1 calc R
C501 C 0.3558(3) 0.28249(17) 0.59039(16) 0.0258(7) Uani 1 1 d .
H50A H 0.3815 0.3283 0.5877 0.031 Uiso 1 1 calc R
H50B H 0.3975 0.2644 0.6275 0.031 Uiso 1 1 calc R
Cl1 Cl 0.41722(8) 0.24107(4) 0.52627(4) 0.02513(16) Uani 1 1 d .
Cl2 Cl 0.17825(9) 0.27609(5) 0.59510(4) 0.0358(2) Uani 1 1 d .

loop_
_atom_site_aniso_label
_atom_site_aniso_U_11
_atom_site_aniso_U_22
_atom_site_aniso_U_33
_atom_site_aniso_U_23
_atom_site_aniso_U_13
_atom_site_aniso_U_12
Pt1 0.00813(6) 0.01047(6) 0.00881(6) 0.00068(3) 0.00056(4) -0.00002(3)
P1 0.0097(3) 0.0126(3) 0.0110(3) 0.0009(3) 0.0001(3) 0.0004(2)
C101 0.0105(12) 0.0155(13) 0.0152(13) -0.0007(11) 0.0019(10) 0.0007(10)
C102 0.0205(14) 0.0168(14) 0.0271(17) 0.0044(12) -0.0067(12) -0.0015(12)
C103 0.0231(16) 0.0177(15) 0.045(2) 0.0064(14) -0.0022(14) -0.0008(13)
C104 0.0189(15) 0.0198(15) 0.0366(19) -0.0080(13) 0.0055(13) -0.0057(12)
C105 0.0205(15) 0.0284(17) 0.0227(16) -0.0092(13) 0.0014(12) -0.0079(13)
C106 0.0176(14) 0.0199(14) 0.0182(15) -0.0008(12) 0.0020(11) -0.0041(11)
C107 0.0193(13) 0.0113(12) 0.0105(12) 0.0005(10) -0.0033(10) -0.0001(10)
C108 0.0183(13) 0.0161(13) 0.0131(13) 0.0007(11) -0.0007(11) -0.0006(11)
C109 0.0248(15) 0.0213(15) 0.0173(15) 0.0018(12) 0.0026(12) -0.0034(12)
C110 0.0367(18) 0.0189(15) 0.0142(14) 0.0048(12) -0.0034(13) -0.0016(13)
C111 0.0307(16) 0.0188(15) 0.0171(15) 0.0008(12) -0.0054(12) 0.0066(12)
C112 0.0195(14) 0.0202(14) 0.0179(14) 0.0000(12) -0.0027(11) 0.0026(12)
C113 0.0099(12) 0.0208(14) 0.0143(13) -0.0013(11) -0.0001(10) 0.0028(10)
P2 0.0113(3) 0.0131(3) 0.0101(3) 0.0007(3) 0.0009(2) 0.0010(3)
C201 0.0144(13) 0.0175(14) 0.0116(13) -0.0010(11) -0.0004(10) -0.0014(10)
C202 0.0201(14) 0.0147(13) 0.0144(14) 0.0019(11) 0.0005(11) -0.0024(11)
C203 0.0274(16) 0.0169(15) 0.0213(16) 0.0050(12) 0.0007(12) -0.0015(12)
C204 0.0265(16) 0.0302(17) 0.0205(16) 0.0094(13) 0.0019(13) -0.0023(14)
C205 0.0301(17) 0.0367(19) 0.0174(16) 0.0061(14) 0.0091(13) 0.0023(15)
C206 0.0214(15) 0.0267(16) 0.0193(15) 0.0025(13) 0.0066(12) 0.0022(13)
C207 0.0132(12) 0.0141(13) 0.0163(14) -0.0027(11) 0.0040(10) 0.0004(10)
C208 0.0236(15) 0.0185(15) 0.0177(15) -0.0026(12) -0.0014(12) 0.0009(12)
C209 0.0250(16) 0.0274(17) 0.0225(16) -0.0072(13) -0.0050(13) -0.0017(13)
C210 0.0248(16) 0.0198(15) 0.0308(18) -0.0092(13) 0.0017(13) -0.0021(12)
C211 0.0280(17) 0.0172(15) 0.0366(19) -0.0009(14) -0.0014(14) 0.0051(13)
C212 0.0215(15) 0.0201(15) 0.0217(16) -0.0009(12) -0.0030(12) 0.0042(12)
C213 0.0106(12) 0.0205(14) 0.0125(13) 0.0012(11) 0.0021(10) 0.0009(11)
P3 0.0100(3) 0.0104(3) 0.0105(3) 0.0005(2) 0.0000(2) 0.0008(2)
C301 0.0143(12) 0.0120(12) 0.0119(13) 0.0013(10) 0.0013(10) -0.0022(10)
C302 0.0163(13) 0.0150(13) 0.0180(14) 0.0003(11) 0.0002(11) -0.0003(11)
C303 0.0250(15) 0.0197(15) 0.0174(15) 0.0000(12) -0.0055(12) -0.0025(12)
C304 0.0298(16) 0.0171(14) 0.0136(14) -0.0030(11) 0.0024(12) -0.0070(12)
C305 0.0229(15) 0.0147(13) 0.0192(15) -0.0027(11) 0.0045(12) 0.0001(11)
C306 0.0154(13) 0.0167(13) 0.0161(14) 0.0005(11) 0.0008(11) 0.0000(11)
C307 0.0160(13) 0.0119(12) 0.0111(12) 0.0003(10) 0.0024(10) 0.0027(10)
C308 0.0181(14) 0.0149(13) 0.0213(15) 0.0017(12) 0.0026(11) 0.0012(11)
C309 0.0268(16) 0.0162(14) 0.0230(16) 0.0026(12) 0.0107(13) 0.0006(12)
C310 0.0343(17) 0.0152(14) 0.0153(14) 0.0033(11) 0.0042(13) 0.0080(12)
C311 0.0269(16) 0.0182(14) 0.0179(15) 0.0005(12) -0.0048(12) 0.0051(12)
C312 0.0206(14) 0.0153(14) 0.0177(14) 0.0014(11) -0.0023(11) 0.0001(11)
C313 0.0100(12) 0.0148(13) 0.0123(13) -0.0025(10) 0.0000(10) 0.0014(10)
P4 0.0106(3) 0.0112(3) 0.0095(3) 0.0007(2) 0.0005(2) -0.0012(2)
C401 0.0119(12) 0.0136(13) 0.0128(13) 0.0017(10) -0.0030(10) -0.0017(10)
C402 0.0178(14) 0.0204(15) 0.0190(15) 0.0043(12) 0.0049(11) 0.0012(11)
C403 0.0211(15) 0.0227(15) 0.0283(17) 0.0066(13) 0.0019(13) 0.0042(12)
C404 0.0199(14) 0.0205(15) 0.0250(16) 0.0094(12) -0.0048(12) -0.0025(12)
C405 0.0222(15) 0.0242(15) 0.0099(13) 0.0046(11) -0.0017(11) -0.0058(12)
C406 0.0204(14) 0.0172(14) 0.0132(13) -0.0003(11) 0.0006(11) -0.0016(11)
C407 0.0131(12) 0.0128(13) 0.0132(13) -0.0019(10) -0.0003(10) 0.0010(10)
C408 0.0209(14) 0.0216(15) 0.0158(14) 0.0038(12) 0.0001(11) -0.0054(12)
C409 0.0325(17) 0.0281(17) 0.0131(14) 0.0033(12) -0.0058(13) -0.0065(14)
C410 0.0219(15) 0.0213(15) 0.0212(15) -0.0039(12) -0.0101(12) -0.0005(12)
C411 0.0169(14) 0.0172(14) 0.0230(16) 0.0009(12) -0.0030(12) -0.0043(11)
C412 0.0183(14) 0.0168(14) 0.0157(14) 0.0008(11) 0.0004(11) -0.0024(11)
C413 0.0124(12) 0.0149(13) 0.0128(13) -0.0020(11) 0.0014(10) -0.0003(10)
C501 0.0253(16) 0.0303(17) 0.0218(16) -0.0051(13) 0.0022(13) -0.0032(13)
Cl1 0.0258(4) 0.0286(4) 0.0210(4) -0.0036(3) 0.0026(3) -0.0018(3)
Cl2 0.0253(4) 0.0458(5) 0.0364(5) -0.0079(4) 0.0095(4) -0.0075(4)

loop_
_atom_type_symbol
_atom_type_description
_atom_type_scat_dispersion_real
_atom_type_scat_dispersion_imag
_atom_type_scat_source
C C 0.0033 0.0016 'International Tables Vol C Tables 4.2.6.8 and 6.1.1.4'
H H 0.0000 0.0000 'International Tables Vol C Tables 4.2.6.8 and 6.1.1.4'
P P 0.1023 0.0942 'International Tables Vol C Tables 4.2.6.8 and 6.1.1.4'
Cl Cl 0.1484 0.1585 'International Tables Vol C Tables 4.2.6.8 and 6.1.1.4'
Pt Pt -1.7033 8.3905 'International Tables Vol C Tables 4.2.6.8 and 6.1.1.4'

loop_
_geom_angle_atom_site_label_1
_geom_angle_atom_site_label_2
_geom_angle_atom_site_label_3
_geom_angle
P4 Pt1 P1 118.92(2)
P4 Pt1 P2 117.88(3)
P1 Pt1 P2 87.31(3)
P4 Pt1 P3 86.97(2)
P1 Pt1 P3 118.46(3)
P2 Pt1 P3 130.91(3)
C107 P1 C101 102.77(13)
C107 P1 C113 103.17(13)
C101 P1 C113 101.44(13)
C107 P1 Pt1 120.47(9)
C101 P1 Pt1 119.28(9)
C113 P1 Pt1 107.06(9)
C102 C101 C106 118.1(3)
C102 C101 P1 117.8(2)
C106 C101 P1 124.0(2)
C103 C102 C101 120.8(3)
C103 C102 H102 119.6
C101 C102 H102 119.6
C104 C103 C102 120.2(3)
C104 C103 H103 119.9
C102 C103 H103 119.9
C105 C104 C103 119.5(3)
C105 C104 H104 120.2
C103 C104 H104 120.2
C104 C105 C106 120.8(3)
C104 C105 H105 119.6
C106 C105 H105 119.6
C105 C106 C101 120.5(3)
C105 C106 H106 119.7
C101 C106 H106 119.7
C108 C107 C112 118.0(3)
C108 C107 P1 117.8(2)
C112 C107 P1 124.2(2)
C109 C108 C107 121.0(3)
C109 C108 H108 119.5
C107 C108 H108 119.5
C110 C109 C108 120.0(3)
C110 C109 H109 120.0
C108 C109 H109 120.0
C111 C110 C109 119.8(3)
C111 C110 H110 120.1
C109 C110 H110 120.1
C110 C111 C112 120.2(3)
C110 C111 H111 119.9
C112 C111 H111 119.9
C111 C112 C107 121.0(3)
C111 C112 H112 119.5
C107 C112 H112 119.5
C213 C113 P1 110.07(19)
C213 C113 H11A 109.6
P1 C113 H11A 109.6
C213 C113 H11B 109.6
P1 C113 H11B 109.6
H11A C113 H11B 108.2
C201 P2 C207 100.61(13)
C201 P2 C213 100.70(13)
C207 P2 C213 102.51(13)
C201 P2 Pt1 121.98(9)
C207 P2 Pt1 120.89(9)
C213 P2 Pt1 106.91(9)
C202 C201 C206 118.6(3)
C202 C201 P2 118.7(2)
C206 C201 P2 122.8(2)
C201 C202 C203 120.8(3)
C201 C202 H202 119.6
C203 C202 H202 119.6
C204 C203 C202 119.9(3)
C204 C203 H203 120.1
C202 C203 H203 120.1
C203 C204 C205 120.1(3)
C203 C204 H204 119.9
C205 C204 H204 119.9
C206 C205 C204 119.8(3)
C206 C205 H205 120.1
C204 C205 H205 120.1
C205 C206 C201 120.8(3)
C205 C206 H206 119.6
C201 C206 H206 119.6
C212 C207 C208 117.9(3)
C212 C207 P2 120.8(2)
C208 C207 P2 121.2(2)
C207 C208 C209 120.5(3)
C207 C208 H208 119.8
C209 C208 H208 119.8
C210 C209 C208 120.8(3)
C210 C209 H209 119.6
C208 C209 H209 119.6
C209 C210 C211 119.3(3)
C209 C210 H210 120.3
C211 C210 H210 120.3
C210 C211 C212 120.2(3)
C210 C211 H211 119.9
C212 C211 H211 119.9
C211 C212 C207 121.3(3)
C211 C212 H212 119.4
C207 C212 H212 119.4
C113 C213 P2 112.48(18)
C113 C213 H21A 109.1
P2 C213 H21A 109.1
C113 C213 H21B 109.1
P2 C213 H21B 109.1
H21A C213 H21B 107.8
C307 P3 C301 98.34(12)
C307 P3 C313 101.47(12)
C301 P3 C313 99.89(12)
C307 P3 Pt1 127.13(9)
C301 P3 Pt1 119.97(9)
C313 P3 Pt1 105.68(9)
C302 C301 C306 118.6(3)
C302 C301 P3 121.0(2)
C306 C301 P3 120.4(2)
C303 C302 C301 120.8(3)
C303 C302 H302 119.6
C301 C302 H302 119.6
C304 C303 C302 120.0(3)
C304 C303 H303 120.0
C302 C303 H303 120.0
C305 C304 C303 119.7(3)
C305 C304 H304 120.1
C303 C304 H304 120.1
C304 C305 C306 120.5(3)
C304 C305 H305 119.8
C306 C305 H305 119.8
C305 C306 C301 120.5(3)
C305 C306 H306 119.8
C301 C306 H306 119.8
C312 C307 C308 117.8(3)
C312 C307 P3 123.5(2)
C308 C307 P3 118.6(2)
C309 C308 C307 121.1(3)
C309 C308 H308 119.5
C307 C308 H308 119.5
C310 C309 C308 119.8(3)
C310 C309 H309 120.1
C308 C309 H309 120.1
C311 C310 C309 119.9(3)
C311 C310 H310 120.1
C309 C310 H310 120.1
C310 C311 C312 120.2(3)
C310 C311 H311 119.9
C312 C311 H311 119.9
C311 C312 C307 121.1(3)
C311 C312 H312 119.4
C307 C312 H312 119.4
C413 C313 P3 108.54(18)
C413 C313 H31A 110.0
P3 C313 H31A 110.0
C413 C313 H31B 110.0
P3 C313 H31B 110.0
H31A C313 H31B 108.4
C401 P4 C407 100.05(12)
C401 P4 C413 102.28(13)
C407 P4 C413 100.44(12)
C401 P4 Pt1 123.90(9)
C407 P4 Pt1 120.75(9)
C413 P4 Pt1 105.75(9)
C406 C401 C402 117.9(3)
C406 C401 P4 123.5(2)
C402 C401 P4 118.6(2)
C403 C402 C401 120.9(3)
C403 C402 H402 119.5
C401 C402 H402 119.5
C402 C403 C404 120.3(3)
C402 C403 H403 119.9
C404 C403 H403 119.9
C405 C404 C403 119.6(3)
C405 C404 H404 120.2
C403 C404 H404 120.2
C404 C405 C406 120.2(3)
C404 C405 H405 119.9
C406 C405 H405 119.9
C401 C406 C405 121.1(3)
C401 C406 H406 119.5
C405 C406 H406 119.5
C408 C407 C412 118.5(3)
C408 C407 P4 119.9(2)
C412 C407 P4 121.5(2)
C407 C408 C409 120.7(3)
C407 C408 H408 119.7
C409 C408 H408 119.7
C410 C409 C408 120.2(3)
C410 C409 H409 119.9
C408 C409 H409 119.9
C411 C410 C409 119.6(3)
C411 C410 H410 120.2
C409 C410 H410 120.2
C412 C411 C410 119.9(3)
C412 C411 H411 120.1
C410 C411 H411 120.1
C411 C412 C407 121.1(3)
C411 C412 H412 119.4
C407 C412 H412 119.4
C313 C413 P4 108.40(18)
C313 C413 H41A 110.0
P4 C413 H41A 110.0
C313 C413 H41B 110.0
P4 C413 H41B 110.0
H41A C413 H41B 108.4
Cl1 C501 Cl2 111.01(18)
Cl1 C501 H50A 109.4
Cl2 C501 H50A 109.4
Cl1 C501 H50B 109.4
Cl2 C501 H50B 109.4
H50A C501 H50B 108.0

loop_
_geom_bond_atom_site_label_1
_geom_bond_atom_site_label_2
_geom_bond_distance
Pt1 P4 2.2814(7)
Pt1 P1 2.2848(7)
Pt1 P2 2.2893(7)
Pt1 P3 2.2963(7)
P1 C107 1.832(3)
P1 C101 1.842(3)
P1 C113 1.851(3)
C101 C102 1.397(4)
C101 C106 1.402(4)
C102 C103 1.395(4)
C102 H102 0.9500
C103 C104 1.384(5)
C103 H103 0.9500
C104 C105 1.379(5)
C104 H104 0.9500
C105 C106 1.388(4)
C105 H105 0.9500
C106 H106 0.9500
C107 C108 1.396(4)
C107 C112 1.397(4)
C108 C109 1.392(4)
C108 H108 0.9500
C109 C110 1.385(4)
C109 H109 0.9500
C110 C111 1.385(5)
C110 H110 0.9500
C111 C112 1.385(4)
C111 H111 0.9500
C112 H112 0.9500
C113 C213 1.526(4)
C113 H11A 0.9900
C113 H11B 0.9900
P2 C201 1.830(3)
P2 C207 1.839(3)
P2 C213 1.864(3)
C201 C202 1.389(4)
C201 C206 1.397(4)
C202 C203 1.396(4)
C202 H202 0.9500
C203 C204 1.380(4)
C203 H203 0.9500
C204 C205 1.389(5)
C204 H204 0.9500
C205 C206 1.388(5)
C205 H205 0.9500
C206 H206 0.9500
C207 C212 1.396(4)
C207 C208 1.398(4)
C208 C209 1.398(4)
C208 H208 0.9500
C209 C210 1.380(5)
C209 H209 0.9500
C210 C211 1.384(5)
C210 H210 0.9500
C211 C212 1.392(4)
C211 H211 0.9500
C212 H212 0.9500
C213 H21A 0.9900
C213 H21B 0.9900
P3 C307 1.833(3)
P3 C301 1.849(3)
P3 C313 1.856(3)
C301 C302 1.394(4)
C301 C306 1.403(4)
C302 C303 1.394(4)
C302 H302 0.9500
C303 C304 1.391(4)
C303 H303 0.9500
C304 C305 1.385(4)
C304 H304 0.9500
C305 C306 1.387(4)
C305 H305 0.9500
C306 H306 0.9500
C307 C312 1.398(4)
C307 C308 1.399(4)
C308 C309 1.395(4)
C308 H308 0.9500
C309 C310 1.390(5)
C309 H309 0.9500
C310 C311 1.381(4)
C310 H310 0.9500
C311 C312 1.391(4)
C311 H311 0.9500
C312 H312 0.9500
C313 C413 1.531(4)
C313 H31A 0.9900
C313 H31B 0.9900
P4 C401 1.830(3)
P4 C407 1.841(3)
P4 C413 1.853(3)
C401 C406 1.394(4)
C401 C402 1.400(4)
C402 C403 1.388(4)
C402 H402 0.9500
C403 C404 1.391(4)
C403 H403 0.9500
C404 C405 1.376(4)
C404 H404 0.9500
C405 C406 1.397(4)
C405 H405 0.9500
C406 H406 0.9500
C407 C408 1.386(4)
C407 C412 1.395(4)
C408 C409 1.393(4)
C408 H408 0.9500
C409 C410 1.388(4)
C409 H409 0.9500
C410 C411 1.387(4)
C410 H410 0.9500
C411 C412 1.387(4)
C411 H411 0.9500
C412 H412 0.9500
C413 H41A 0.9900
C413 H41B 0.9900
C501 Cl1 1.769(3)
C501 Cl2 1.771(3)
C501 H50A 0.9900
C501 H50B 0.9900

loop_
_geom_torsion_atom_site_label_1
_geom_torsion_atom_site_label_2
_geom_torsion_atom_site_label_3
_geom_torsion_atom_site_label_4
_geom_torsion
P4 Pt1 P1 C107 -12.57(11)
P2 Pt1 P1 C107 -133.15(11)
P3 Pt1 P1 C107 90.77(11)
P4 Pt1 P1 C101 -141.16(10)
P2 Pt1 P1 C101 98.26(11)
P3 Pt1 P1 C101 -37.82(11)
P4 Pt1 P1 C113 104.63(10)
P2 Pt1 P1 C113 -15.95(10)
P3 Pt1 P1 C113 -152.03(10)
C107 P1 C101 C102 -166.4(2)
C113 P1 C101 C102 87.1(2)
Pt1 P1 C101 C102 -30.1(3)
C107 P1 C101 C106 12.4(3)
C113 P1 C101 C106 -94.1(3)
Pt1 P1 C101 C106 148.7(2)
C106 C101 C102 C103 -0.5(5)
P1 C101 C102 C103 178.4(2)
C101 C102 C103 C104 -1.4(5)
C102 C103 C104 C105 1.9(5)
C103 C104 C105 C106 -0.5(5)
C104 C105 C106 C101 -1.4(5)
C102 C101 C106 C105 1.9(4)
P1 C101 C106 C105 -176.9(2)
C101 P1 C107 C108 105.5(2)
C113 P1 C107 C108 -149.3(2)
Pt1 P1 C107 C108 -30.1(3)
C101 P1 C107 C112 -74.8(3)
C113 P1 C107 C112 30.4(3)
Pt1 P1 C107 C112 149.6(2)
C112 C107 C108 C109 0.7(4)
P1 C107 C108 C109 -179.6(2)
C107 C108 C109 C110 -0.4(4)
C108 C109 C110 C111 -0.4(5)
C109 C110 C111 C112 0.9(5)
C110 C111 C112 C107 -0.5(5)
C108 C107 C112 C111 -0.3(4)
P1 C107 C112 C111 -180.0(2)
C107 P1 C113 C213 166.54(19)
C101 P1 C113 C213 -87.3(2)
Pt1 P1 C113 C213 38.5(2)
P4 Pt1 P2 C201 119.13(11)
P1 Pt1 P2 C201 -119.35(11)
P3 Pt1 P2 C201 6.85(12)
P4 Pt1 P2 C207 -9.66(11)
P1 Pt1 P2 C207 111.86(11)
P3 Pt1 P2 C207 -121.94(11)
P4 Pt1 P2 C213 -126.13(10)
P1 Pt1 P2 C213 -4.61(10)
P3 Pt1 P2 C213 121.59(10)
C207 P2 C201 C202 135.7(2)
C213 P2 C201 C202 -119.3(2)
Pt1 P2 C201 C202 -1.5(3)
C207 P2 C201 C206 -44.7(3)
C213 P2 C201 C206 60.3(3)
Pt1 P2 C201 C206 178.1(2)
C206 C201 C202 C203 1.8(4)
P2 C201 C202 C203 -178.6(2)
C201 C202 C203 C204 -0.3(5)
C202 C203 C204 C205 -1.3(5)
C203 C204 C205 C206 1.4(5)
C204 C205 C206 C201 0.2(5)
C202 C201 C206 C205 -1.8(5)
P2 C201 C206 C205 178.7(3)
C201 P2 C207 C212 147.2(2)
C213 P2 C207 C212 43.6(3)
Pt1 P2 C207 C212 -75.1(2)
C201 P2 C207 C208 -36.9(3)
C213 P2 C207 C208 -140.5(2)
Pt1 P2 C207 C208 100.9(2)
C212 C207 C208 C209 -0.5(4)
P2 C207 C208 C209 -176.6(2)
C207 C208 C209 C210 0.0(5)
C208 C209 C210 C211 0.1(5)
C209 C210 C211 C212 0.3(5)
C210 C211 C212 C207 -0.9(5)
C208 C207 C212 C211 1.0(4)
P2 C207 C212 C211 177.0(2)
P1 C113 C213 P2 -44.4(2)
C201 P2 C213 C113 158.4(2)
C207 P2 C213 C113 -98.1(2)
Pt1 P2 C213 C113 30.0(2)
P4 Pt1 P3 C307 -129.47(12)
P1 Pt1 P3 C307 109.06(12)
P2 Pt1 P3 C307 -4.46(12)
P4 Pt1 P3 C301 100.25(10)
P1 Pt1 P3 C301 -21.22(11)
P2 Pt1 P3 C301 -134.74(10)
P4 Pt1 P3 C313 -11.33(9)
P1 Pt1 P3 C313 -132.80(9)
P2 Pt1 P3 C313 113.68(9)
C307 P3 C301 C302 -136.6(2)
C313 P3 C301 C302 120.1(2)
Pt1 P3 C301 C302 5.5(3)
C307 P3 C301 C306 45.8(2)
C313 P3 C301 C306 -57.5(2)
Pt1 P3 C301 C306 -172.12(19)
C306 C301 C302 C303 0.7(4)
P3 C301 C302 C303 -176.9(2)
C301 C302 C303 C304 0.1(4)
C302 C303 C304 C305 -0.2(4)
C303 C304 C305 C306 -0.5(4)
C304 C305 C306 C301 1.3(4)
C302 C301 C306 C305 -1.4(4)
P3 C301 C306 C305 176.3(2)
C301 P3 C307 C312 -107.6(2)
C313 P3 C307 C312 -5.6(3)
Pt1 P3 C307 C312 114.3(2)
C301 P3 C307 C308 74.0(2)
C313 P3 C307 C308 175.9(2)
Pt1 P3 C307 C308 -64.1(3)
C312 C307 C308 C309 -1.9(4)
P3 C307 C308 C309 176.6(2)
C307 C308 C309 C310 -0.1(5)
C308 C309 C310 C311 1.8(5)
C309 C310 C311 C312 -1.5(5)
C310 C311 C312 C307 -0.5(5)
C308 C307 C312 C311 2.2(4)
P3 C307 C312 C311 -176.2(2)
C307 P3 C313 C413 175.17(18)
C301 P3 C313 C413 -84.1(2)
Pt1 P3 C313 C413 41.01(19)
P1 Pt1 P4 C401 -10.09(12)
P2 Pt1 P4 C401 93.30(11)
P3 Pt1 P4 C401 -131.15(11)
P1 Pt1 P4 C407 -140.21(10)
P2 Pt1 P4 C407 -36.83(11)
P3 Pt1 P4 C407 98.73(10)
P1 Pt1 P4 C413 107.02(10)
P2 Pt1 P4 C413 -149.59(9)
P3 Pt1 P4 C413 -14.04(10)
C407 P4 C401 C406 -103.6(2)
C413 P4 C401 C406 -0.5(3)
Pt1 P4 C401 C406 118.3(2)
C407 P4 C401 C402 76.7(2)
C413 P4 C401 C402 179.8(2)
Pt1 P4 C401 C402 -61.4(3)
C406 C401 C402 C403 0.5(4)
P4 C401 C402 C403 -179.8(2)
C401 C402 C403 C404 -1.1(5)
C402 C403 C404 C405 0.1(5)
C403 C404 C405 C406 1.4(5)
C402 C401 C406 C405 1.0(4)
P4 C401 C406 C405 -178.6(2)
C404 C405 C406 C401 -2.0(4)
C401 P4 C407 C408 -146.1(2)
C413 P4 C407 C408 109.3(2)
Pt1 P4 C407 C408 -6.2(3)
C401 P4 C407 C412 35.9(3)
C413 P4 C407 C412 -68.7(2)
Pt1 P4 C407 C412 175.76(19)
C412 C407 C408 C409 0.9(4)
P4 C407 C408 C409 -177.2(2)
C407 C408 C409 C410 -0.1(5)
C408 C409 C410 C411 -0.7(5)
C409 C410 C411 C412 0.8(5)
C410 C411 C412 C407 0.0(4)
C408 C407 C412 C411 -0.8(4)
P4 C407 C412 C411 177.3(2)
P3 C313 C413 P4 -54.6(2)
C401 P4 C413 C313 174.16(18)
C407 P4 C413 C313 -83.0(2)
Pt1 P4 C413 C313 43.28(19)
